data_4132219
loop_
_publ_author_name
'Saha, Subhankar'
'Desiraju, Gautam R.'

_publ_section_title
;
 Acid&#x00B7;&#x00B7;&#x00B7;Amide Supramolecular Synthon in Cocrystals:
 From Spectroscopic Detection to Property Engineering.
;
_journal_issue 20
_journal_name_full 'Journal of the American Chemical Society'
_journal_page_first 6361
_journal_page_last 6373
_journal_paper_doi 10.1021/jacs.8b02435
_journal_volume 140
_journal_year 2018
_chemical_formula_sum 'C23 H24 N2 O7'
_chemical_formula_weight 440.44
_space_group_crystal_system monoclinic
_space_group_IT_number 14
_space_group_name_Hall '-P 2ybc'
_space_group_name_H-M_alt 'P 1 21/c 1'
_atom_sites_solution_hydrogens geom
_audit_creation_method SHELXL-2014
_cell_angle_alpha 90
_cell_angle_beta 95.908(10)
_cell_angle_gamma 90
_cell_formula_units_Z 4
_cell_length_a 23.138(18)
_cell_length_b 9.930(8)
_cell_length_c 9.613(7)
_cell_measurement_reflns_used 4778
_cell_measurement_temperature 296(2)
_cell_measurement_theta_max 33.4
_cell_measurement_theta_min 2.4
_cell_volume 2197(3)
_computing_cell_refinement
;
CrystalClear-SM Expert 2.0 rc14 (Rigaku, 2009)
;
_computing_data_collection
;
CrystalClear-SM Expert 2.0 rc14 (Rigaku, 2009)
;
_computing_data_reduction
;
CrystalClear-SM Expert 2.0 rc14 (Rigaku, 2009)
;
_computing_structure_refinement 'SHELXL-14 (Sheldrick, 2014)'
_computing_structure_solution 'SHELXL-14 (Sheldrick, 2014)'
_diffrn_ambient_temperature 296(2)
_diffrn_detector_area_resol_mean 13.6612
_diffrn_measured_fraction_theta_full 0.970
_diffrn_measured_fraction_theta_max 0.999
_diffrn_measurement_device
;
XtaLABmini: Fixed Chi 2 circle
;
_diffrn_measurement_device_type
;
Rigaku Mercury375R (2x2 bin mode)
;
_diffrn_measurement_method 'profile data from \w-scans'
_diffrn_radiation_type MoK\a
_diffrn_radiation_wavelength 0.71073
_diffrn_reflns_av_R_equivalents 0.1887
_diffrn_reflns_av_unetI/netI 0.0992
_diffrn_reflns_Laue_measured_fraction_full 0.970
_diffrn_reflns_Laue_measured_fraction_max 0.999
_diffrn_reflns_limit_h_max 27
_diffrn_reflns_limit_h_min -27
_diffrn_reflns_limit_k_max 11
_diffrn_reflns_limit_k_min -11
_diffrn_reflns_limit_l_max 11
_diffrn_reflns_limit_l_min -11
_diffrn_reflns_number 18434
_diffrn_reflns_point_group_measured_fraction_full 0.970
_diffrn_reflns_point_group_measured_fraction_max 0.999
_diffrn_reflns_theta_full 25.242
_diffrn_reflns_theta_max 24.998
_diffrn_reflns_theta_min 0.885
_exptl_absorpt_coefficient_mu 0.099
_exptl_absorpt_correction_T_max 1.000
_exptl_absorpt_correction_T_min 0.721
_exptl_absorpt_correction_type multi-scan
_exptl_absorpt_process_details 'Jacobson, R. (1998) Private communication'
_exptl_crystal_colour Colourless
_exptl_crystal_density_diffrn 1.332
_exptl_crystal_description Block
_exptl_crystal_F_000 928
_exptl_crystal_size_max 0.190
_exptl_crystal_size_mid 0.170
_exptl_crystal_size_min 0.110
_refine_diff_density_max 0.241
_refine_diff_density_min -0.281
_refine_diff_density_rms 0.065
_refine_ls_extinction_method none
_refine_ls_goodness_of_fit_ref 1.186
_refine_ls_hydrogen_treatment constr
_refine_ls_matrix_type full
_refine_ls_number_parameters 291
_refine_ls_number_reflns 3862
_refine_ls_number_restraints 0
_refine_ls_restrained_S_all 1.186
_refine_ls_R_factor_all 0.1013
_refine_ls_R_factor_gt 0.0781
_refine_ls_shift/su_max 0.002
_refine_ls_shift/su_mean 0.000
_refine_ls_structure_factor_coef Fsqd
_refine_ls_weighting_details 'w=1/[\s^2^(Fo^2^)+(0.0744P)^2^+0.4955P] where P=(Fo^2^+2Fc^2^)/3'
_refine_ls_weighting_scheme calc
_refine_ls_wR_factor_gt 0.1941
_refine_ls_wR_factor_ref 0.2199
_reflns_Friedel_coverage 0.000
_reflns_number_gt 3030
_reflns_number_total 3862
_reflns_threshold_expression 'I > 2\s(I)'
_cod_data_source_file ja8b02435_si_004.cif
_cod_data_source_block 5A
_cod_original_sg_symbol_H-M 'P 21/c'
_cod_database_code 4132219
_shelx_space_group_comment
;
The symmetry employed for this shelxl refinement is uniquely defined
by the following loop, which should always be used as a source of
symmetry information in preference to the above space-group names.
They are only intended as comments.
;
_shelx_estimated_absorpt_t_min 0.981
_shelx_estimated_absorpt_t_max 0.989
_shelxl_version_number 2014-3

loop_
_space_group_symop_operation_xyz
'x, y, z'
'-x, y+1/2, -z+1/2'
'-x, -y, -z'
'x, -y-1/2, z-1/2'

loop_
_atom_site_label
_atom_site_type_symbol
_atom_site_fract_x
_atom_site_fract_y
_atom_site_fract_z
_atom_site_U_iso_or_equiv
_atom_site_adp_type
_atom_site_occupancy
_atom_site_site_symmetry_order
_atom_site_calc_flag
_atom_site_refinement_flags_posn
_atom_site_refinement_flags_adp
C004 C 0.54789(13) 0.2831(3) 0.1075(3) 0.0460(7) Uani 1 1 d . .
C005 C 0.49803(13) 0.2451(3) 0.1840(3) 0.0499(8) Uani 1 1 d . .
C006 C 0.61088(15) 0.4472(3) 0.0126(4) 0.0599(9) Uani 1 1 d . .
H006 H 0.6214 0.5367 0.0022 0.072 Uiso 1 1 calc R U
C007 C 0.56496(15) 0.4146(3) 0.0892(4) 0.0589(9) Uani 1 1 d . .
H007 H 0.5451 0.4836 0.1293 0.071 Uiso 1 1 calc R U
C008 C 0.64084(14) 0.3460(3) -0.0478(3) 0.0525(8) Uani 1 1 d . .
C009 C 0.57875(15) 0.1825(3) 0.0444(4) 0.0612(9) Uani 1 1 d . .
H009 H 0.5683 0.0928 0.0540 0.073 Uiso 1 1 calc R U
C010 C 0.7041(2) 0.5006(4) -0.1488(5) 0.0882(14) Uani 1 1 d . .
H01A H 0.6727 0.5491 -0.1992 0.132 Uiso 1 1 calc R U
H01B H 0.7370 0.5000 -0.2021 0.132 Uiso 1 1 calc R U
H01C H 0.7146 0.5437 -0.0604 0.132 Uiso 1 1 calc R U
C011 C 0.62423(16) 0.2138(3) -0.0313(4) 0.0673(10) Uani 1 1 d . .
H011 H 0.6441 0.1451 -0.0719 0.081 Uiso 1 1 calc R U
N1 N 0.47343(12) 0.3374(3) 0.2596(3) 0.0630(8) Uani 1 1 d . .
H1A H 0.4441 0.3161 0.3032 0.076 Uiso 1 1 calc R U
H1B H 0.4869 0.4181 0.2648 0.076 Uiso 1 1 calc R U
O4 O 0.47860(9) 0.1270(2) 0.1760(3) 0.0630(7) Uani 1 1 d . .
O5 O 0.68622(11) 0.3653(2) -0.1259(3) 0.0723(8) Uani 1 1 d . .
C014 C -0.04678(14) 0.1402(3) 0.3899(3) 0.0463(7) Uani 1 1 d . .
C018 C 0.27460(13) 0.3628(3) 0.5209(3) 0.0473(7) Uani 1 1 d . .
C019 C -0.13053(15) 0.0219(3) 0.4631(4) 0.0569(8) Uani 1 1 d . .
H019 H -0.1530 -0.0559 0.4627 0.068 Uiso 1 1 calc R U
C020 C 0.15399(13) 0.3807(3) 0.5038(3) 0.0458(7) Uani 1 1 d . .
C021 C 0.24052(14) 0.3042(3) 0.4101(3) 0.0510(8) Uani 1 1 d . .
H021 H 0.2580 0.2584 0.3412 0.061 Uiso 1 1 calc R U
C022 C 0.24775(14) 0.4318(3) 0.6222(3) 0.0479(7) Uani 1 1 d . .
H022 H 0.2703 0.4717 0.6967 0.057 Uiso 1 1 calc R U
C023 C -0.08127(15) 0.0238(3) 0.3926(3) 0.0514(8) Uani 1 1 d . .
H023 H -0.0708 -0.0532 0.3463 0.062 Uiso 1 1 calc R U
C024 C 0.18018(14) 0.3137(3) 0.4014(3) 0.0532(8) Uani 1 1 d . .
H024 H 0.1575 0.2748 0.3264 0.064 Uiso 1 1 calc R U
C026 C 0.33947(14) 0.3494(3) 0.5287(4) 0.0490(8) Uani 1 1 d . .
C027 C 0.18764(14) 0.4419(3) 0.6136(3) 0.0533(8) Uani 1 1 d . .
H027 H 0.1701 0.4894 0.6811 0.064 Uiso 1 1 calc R U
C028 C -0.14673(14) 0.1361(3) 0.5349(3) 0.0508(8) Uani 1 1 d . .
C029 C 0.00458(13) 0.1511(3) 0.3085(3) 0.0474(7) Uani 1 1 d . .
C030 C -0.11211(15) 0.2514(3) 0.5371(3) 0.0555(8) Uani 1 1 d . .
H030 H -0.1217 0.3273 0.5865 0.067 Uiso 1 1 calc R U
C031 C -0.06326(15) 0.2512(3) 0.4650(3) 0.0544(8) Uani 1 1 d . .
H031 H -0.0405 0.3285 0.4668 0.065 Uiso 1 1 calc R U
C032 C -0.21846(18) 0.2437(4) 0.6598(4) 0.0765(11) Uani 1 1 d . .
H03A H -0.1923 0.2708 0.7389 0.115 Uiso 1 1 calc R U
H03B H -0.2560 0.2247 0.6896 0.115 Uiso 1 1 calc R U
H03C H -0.2219 0.3149 0.5919 0.115 Uiso 1 1 calc R U
N2 N 0.02105(11) 0.0459(3) 0.2391(3) 0.0570(7) Uani 1 1 d . .
H2A H 0.0498 0.0526 0.1896 0.068 Uiso 1 1 calc R U
H2B H 0.0030 -0.0295 0.2434 0.068 Uiso 1 1 calc R U
O1 O 0.36533(10) 0.3960(2) 0.6483(3) 0.0636(7) Uani 1 1 d . .
H1 H 0.4006 0.3868 0.6495 0.095 Uiso 1 1 calc R U
O2 O 0.36510(11) 0.3024(3) 0.4372(3) 0.0791(8) Uani 1 1 d . .
O3 O 0.09513(10) 0.3937(3) 0.5032(3) 0.0682(7) Uani 1 1 d . .
H3 H 0.0789 0.3545 0.4350 0.102 Uiso 1 1 calc R U
O6 O 0.03112(10) 0.2611(2) 0.3018(2) 0.0617(6) Uani 1 1 d . .
O7 O -0.19633(11) 0.1252(2) 0.5985(3) 0.0648(7) Uani 1 1 d . .

loop_
_atom_site_aniso_label
_atom_site_aniso_U_11
_atom_site_aniso_U_22
_atom_site_aniso_U_33
_atom_site_aniso_U_23
_atom_site_aniso_U_13
_atom_site_aniso_U_12
C004 0.0399(16) 0.0453(17) 0.0526(18) -0.0014(13) 0.0035(14) -0.0045(12)
C005 0.0382(16) 0.0490(19) 0.0617(19) 0.0054(14) 0.0016(15) 0.0028(13)
C006 0.064(2) 0.0416(19) 0.077(2) -0.0024(15) 0.0203(19) -0.0068(14)
C007 0.061(2) 0.0479(19) 0.071(2) -0.0070(15) 0.0241(19) 0.0001(15)
C008 0.0486(18) 0.0553(19) 0.0550(19) -0.0039(14) 0.0114(16) -0.0040(14)
C009 0.059(2) 0.0369(18) 0.091(3) -0.0046(15) 0.025(2) -0.0047(14)
C010 0.085(3) 0.073(3) 0.114(4) 0.024(2) 0.046(3) -0.005(2)
C011 0.062(2) 0.047(2) 0.098(3) -0.0109(18) 0.035(2) -0.0010(15)
N1 0.0526(17) 0.0587(18) 0.082(2) -0.0074(14) 0.0267(16) -0.0058(13)
O4 0.0465(13) 0.0480(14) 0.0959(18) 0.0059(11) 0.0138(13) -0.0047(9)
O5 0.0688(16) 0.0650(16) 0.0898(18) -0.0030(13) 0.0403(15) -0.0064(12)
C014 0.0493(17) 0.0439(17) 0.0441(17) 0.0025(12) -0.0038(14) -0.0005(13)
C018 0.0496(18) 0.0412(16) 0.0523(18) 0.0058(13) 0.0113(15) 0.0004(12)
C019 0.063(2) 0.0446(18) 0.065(2) 0.0035(14) 0.0146(18) -0.0050(14)
C020 0.0417(16) 0.0436(17) 0.0532(18) 0.0036(13) 0.0100(15) -0.0014(12)
C021 0.0560(19) 0.0479(18) 0.0513(18) -0.0061(13) 0.0164(16) -0.0045(14)
C022 0.0518(18) 0.0476(18) 0.0447(17) -0.0022(13) 0.0070(15) -0.0019(13)
C023 0.0589(19) 0.0404(17) 0.0560(19) -0.0011(13) 0.0114(16) 0.0006(13)
C024 0.0543(19) 0.0520(19) 0.0540(19) -0.0063(14) 0.0090(16) -0.0093(14)
C026 0.0480(18) 0.0384(16) 0.063(2) 0.0061(14) 0.0148(17) 0.0022(12)
C027 0.0517(19) 0.059(2) 0.0510(18) -0.0082(14) 0.0134(16) 0.0039(14)
C028 0.0536(19) 0.060(2) 0.0387(16) 0.0091(13) 0.0055(15) 0.0056(14)
C029 0.0425(16) 0.0490(18) 0.0492(17) 0.0039(13) -0.0030(15) -0.0045(13)
C030 0.064(2) 0.0510(19) 0.0517(18) -0.0055(14) 0.0068(17) 0.0044(15)
C031 0.061(2) 0.0459(18) 0.0558(19) -0.0046(14) 0.0026(17) -0.0077(14)
C032 0.078(3) 0.079(3) 0.077(3) -0.008(2) 0.026(2) 0.014(2)
N2 0.0496(16) 0.0534(17) 0.0707(18) -0.0023(13) 0.0187(15) -0.0045(12)
O1 0.0474(13) 0.0730(16) 0.0694(16) -0.0042(12) 0.0015(12) 0.0057(11)
O2 0.0609(16) 0.0905(19) 0.0902(19) -0.0226(15) 0.0279(15) 0.0046(13)
O3 0.0448(13) 0.0838(18) 0.0773(17) -0.0195(13) 0.0127(12) -0.0023(11)
O6 0.0587(14) 0.0548(14) 0.0718(15) -0.0017(11) 0.0076(12) -0.0160(11)
O7 0.0682(16) 0.0651(16) 0.0647(15) 0.0053(11) 0.0241(13) 0.0039(11)

loop_
_atom_type_symbol
_atom_type_description
_atom_type_scat_dispersion_real
_atom_type_scat_dispersion_imag
_atom_type_scat_source
C C 0.0033 0.0016 'International Tables Vol C Tables 4.2.6.8 and 6.1.1.4'
H H 0.0000 0.0000 'International Tables Vol C Tables 4.2.6.8 and 6.1.1.4'
N N 0.0061 0.0033 'International Tables Vol C Tables 4.2.6.8 and 6.1.1.4'
O O 0.0106 0.0060 'International Tables Vol C Tables 4.2.6.8 and 6.1.1.4'

loop_
_geom_angle_atom_site_label_1
_geom_angle_atom_site_label_2
_geom_angle_atom_site_label_3
_geom_angle
C007 C004 C009 117.0(3)
C007 C004 C005 123.5(3)
C009 C004 C005 119.4(3)
O4 C005 N1 120.4(3)
O4 C005 C004 120.0(3)
N1 C005 C004 119.6(3)
C008 C006 C007 119.8(3)
C008 C006 H006 120.1
C007 C006 H006 120.1
C004 C007 C006 122.1(3)
C004 C007 H007 119.0
C006 C007 H007 119.0
O5 C008 C011 115.8(3)
O5 C008 C006 125.2(3)
C011 C008 C006 119.0(3)
C011 C009 C004 121.3(3)
C011 C009 H009 119.3
C004 C009 H009 119.3
O5 C010 H01A 109.5
O5 C010 H01B 109.5
H01A C010 H01B 109.5
O5 C010 H01C 109.5
H01A C010 H01C 109.5
H01B C010 H01C 109.5
C009 C011 C008 120.8(3)
C009 C011 H011 119.6
C008 C011 H011 119.6
C005 N1 H1A 120.0
C005 N1 H1B 120.0
H1A N1 H1B 120.0
C008 O5 C010 117.9(3)
C031 C014 C023 117.0(3)
C031 C014 C029 119.3(3)
C023 C014 C029 123.6(3)
C021 C018 C022 119.1(3)
C021 C018 C026 119.2(3)
C022 C018 C026 121.7(3)
C023 C019 C028 120.4(3)
C023 C019 H019 119.8
C028 C019 H019 119.8
O3 C020 C024 123.6(3)
O3 C020 C027 116.3(3)
C024 C020 C027 120.1(3)
C018 C021 C024 120.3(3)
C018 C021 H021 119.8
C024 C021 H021 119.8
C027 C022 C018 120.8(3)
C027 C022 H022 119.6
C018 C022 H022 119.6
C019 C023 C014 121.2(3)
C019 C023 H023 119.4
C014 C023 H023 119.4
C020 C024 C021 120.1(3)
C020 C024 H024 120.0
C021 C024 H024 120.0
O2 C026 O1 123.9(3)
O2 C026 C018 124.3(3)
O1 C026 C018 111.9(3)
C020 C027 C022 119.7(3)
C020 C027 H027 120.2
C022 C027 H027 120.2
O7 C028 C030 124.6(3)
O7 C028 C019 116.0(3)
C030 C028 C019 119.3(3)
O6 C029 N2 119.7(3)
O6 C029 C014 120.6(3)
N2 C029 C014 119.7(3)
C031 C030 C028 119.2(3)
C031 C030 H030 120.4
C028 C030 H030 120.4
C030 C031 C014 122.8(3)
C030 C031 H031 118.6
C014 C031 H031 118.6
O7 C032 H03A 109.5
O7 C032 H03B 109.5
H03A C032 H03B 109.5
O7 C032 H03C 109.5
H03A C032 H03C 109.5
H03B C032 H03C 109.5
C029 N2 H2A 120.0
C029 N2 H2B 120.0
H2A N2 H2B 120.0
C026 O1 H1 109.5
C020 O3 H3 109.5
C028 O7 C032 118.2(3)

loop_
_geom_bond_atom_site_label_1
_geom_bond_atom_site_label_2
_geom_bond_distance
C004 C007 1.381(4)
C004 C009 1.401(4)
C004 C005 1.480(4)
C005 O4 1.256(4)
C005 N1 1.333(4)
C006 C008 1.382(5)
C006 C007 1.391(5)
C006 H006 0.9300
C007 H007 0.9300
C008 O5 1.366(4)
C008 C011 1.381(5)
C009 C011 1.375(5)
C009 H009 0.9300
C010 O5 1.429(4)
C010 H01A 0.9600
C010 H01B 0.9600
C010 H01C 0.9600
C011 H011 0.9300
N1 H1A 0.8600
N1 H1B 0.8600
C014 C031 1.392(4)
C014 C023 1.406(4)
C014 C029 1.493(5)
C018 C021 1.386(5)
C018 C022 1.388(4)
C018 C026 1.501(5)
C019 C023 1.385(5)
C019 C028 1.399(5)
C019 H019 0.9300
C020 O3 1.368(4)
C020 C024 1.379(4)
C020 C027 1.385(5)
C021 C024 1.393(5)
C021 H021 0.9300
C022 C027 1.388(5)
C022 H022 0.9300
C023 H023 0.9300
C024 H024 0.9300
C026 O2 1.204(4)
C026 O1 1.324(4)
C027 H027 0.9300
C028 O7 1.359(4)
C028 C030 1.396(5)
C029 O6 1.258(4)
C029 N2 1.317(4)
C030 C031 1.386(5)
C030 H030 0.9300
C031 H031 0.9300
C032 O7 1.434(4)
C032 H03A 0.9600
C032 H03B 0.9600
C032 H03C 0.9600
N2 H2A 0.8600
N2 H2B 0.8600
O1 H1 0.8200
O3 H3 0.8200

loop_
_geom_torsion_atom_site_label_1
_geom_torsion_atom_site_label_2
_geom_torsion_atom_site_label_3
_geom_torsion_atom_site_label_4
_geom_torsion
C007 C004 C005 O4 167.5(3)
C009 C004 C005 O4 -9.9(5)
C007 C004 C005 N1 -11.6(5)
C009 C004 C005 N1 171.1(3)
C009 C004 C007 C006 -0.4(5)
C005 C004 C007 C006 -177.8(3)
C008 C006 C007 C004 0.0(6)
C007 C006 C008 O5 179.5(3)
C007 C006 C008 C011 0.3(5)
C007 C004 C009 C011 0.5(5)
C005 C004 C009 C011 178.0(3)
C004 C009 C011 C008 -0.1(6)
O5 C008 C011 C009 -179.5(3)
C006 C008 C011 C009 -0.3(6)
C011 C008 O5 C010 178.5(4)
C006 C008 O5 C010 -0.7(5)
C022 C018 C021 C024 -0.5(4)
C026 C018 C021 C024 179.1(3)
C021 C018 C022 C027 0.3(4)
C026 C018 C022 C027 -179.4(3)
C028 C019 C023 C014 -0.7(5)
C031 C014 C023 C019 2.2(5)
C029 C014 C023 C019 -176.0(3)
O3 C020 C024 C021 -179.6(3)
C027 C020 C024 C021 1.8(5)
C018 C021 C024 C020 -0.5(5)
C021 C018 C026 O2 8.0(5)
C022 C018 C026 O2 -172.4(3)
C021 C018 C026 O1 -172.3(3)
C022 C018 C026 O1 7.3(4)
O3 C020 C027 C022 179.3(3)
C024 C020 C027 C022 -2.0(5)
C018 C022 C027 C020 1.0(5)
C023 C019 C028 O7 178.8(3)
C023 C019 C028 C030 -1.3(5)
C031 C014 C029 O6 -3.5(4)
C023 C014 C029 O6 174.6(3)
C031 C014 C029 N2 178.8(3)
C023 C014 C029 N2 -3.0(5)
O7 C028 C030 C031 -178.3(3)
C019 C028 C030 C031 1.7(5)
C028 C030 C031 C014 -0.2(5)
C023 C014 C031 C030 -1.7(5)
C029 C014 C031 C030 176.5(3)
C030 C028 O7 C032 7.1(5)
C019 C028 O7 C032 -173.0(3)
